data_7128658
loop_
_publ_author_name
'Hu, Yimin'
'Yan, Zhengyang'
'Shi, Wangyu'
'Liao, Jianning'
'Liu, Min'
'Pan, Ting'
'Wang, Wei'
'Wu, Yongjun'
'Hao, Xianghong'
'Guo, Hongchao'

_publ_section_title
;
 Copper/Lewis base cooperatively catalyzed asymmetric allylic alkylation
 of Morita-Baylis-Hillman carbonates with azomethine ylides.
;
_journal_issue 65
_journal_name_full 'Chemical communications (Cambridge, England)'
_journal_page_first 8059
_journal_page_last 8062
_journal_paper_doi 10.1039/d1cc02861h
_journal_volume 57
_journal_year 2021
_chemical_absolute_configuration rm
_chemical_formula_moiety 'C23 H25 N O4'
_chemical_formula_sum 'C23 H25 N O4'
_chemical_formula_weight 379.44
_space_group_crystal_system triclinic
_space_group_IT_number 1
_space_group_name_Hall 'P 1'
_space_group_name_H-M_alt 'P 1'
_atom_sites_solution_hydrogens geom
_audit_creation_date 2021-07-08
_audit_creation_method
;
Olex2 1.3
(compiled 2020.11.12 svn.r5f609507 for OlexSys, GUI svn.r6272)
;
_audit_update_record
;
2021-07-08 deposited with the CCDC.	2021-07-15 downloaded from the CCDC.
;
_cell_angle_alpha 82.4130(10)
_cell_angle_beta 86.4550(10)
_cell_angle_gamma 89.4660(10)
_cell_formula_units_Z 2
_cell_length_a 5.8434(2)
_cell_length_b 9.9102(3)
_cell_length_c 17.9362(5)
_cell_measurement_reflns_used 8478
_cell_measurement_temperature 170(2)
_cell_measurement_theta_max 59.20
_cell_measurement_theta_min 2.49
_cell_volume 1027.61(6)
_computing_cell_refinement 'SAINT V8.38A (Bruker, 2018)'
_computing_data_reduction 'SAINT V8.38A (Bruker, 2018)'
_computing_molecular_graphics 'Olex2 1.3 (Dolomanov et al., 2009)'
_computing_publication_material 'Olex2 1.3 (Dolomanov et al., 2009)'
_computing_structure_refinement 'SHELXL 2018/3 (Sheldrick, 2015)'
_computing_structure_solution 'SHELXT 2014/5 (Sheldrick, 2014)'
_diffrn_ambient_temperature 170.0
_diffrn_measured_fraction_theta_full 0.976
_diffrn_measured_fraction_theta_max 0.976
_diffrn_measurement_device_type 'Bruker APEX-II CCD'
_diffrn_measurement_method '\f and \w scans'
_diffrn_radiation_type CuK\a
_diffrn_radiation_wavelength 1.54178
_diffrn_reflns_av_R_equivalents 0.0297
_diffrn_reflns_av_unetI/netI 0.0413
_diffrn_reflns_Laue_measured_fraction_full 0.976
_diffrn_reflns_Laue_measured_fraction_max 0.976
_diffrn_reflns_limit_h_max 6
_diffrn_reflns_limit_h_min -6
_diffrn_reflns_limit_k_max 11
_diffrn_reflns_limit_k_min -11
_diffrn_reflns_limit_l_max 19
_diffrn_reflns_limit_l_min -19
_diffrn_reflns_number 9670
_diffrn_reflns_point_group_measured_fraction_full 0.925
_diffrn_reflns_point_group_measured_fraction_max 0.925
_diffrn_reflns_theta_full 59.192
_diffrn_reflns_theta_max 59.192
_diffrn_reflns_theta_min 5.427
_diffrn_source_current 0.95
_diffrn_source_power 0.0475
_diffrn_source_voltage 50.0
_diffrn_standards_number 0
_exptl_absorpt_coefficient_mu 0.676
_exptl_absorpt_correction_T_max 0.7516
_exptl_absorpt_correction_T_min 0.6653
_exptl_absorpt_correction_type multi-scan
_exptl_absorpt_process_details
;
SADABS-2016/2 (Bruker,2016/2) was used for absorption correction.
wR2(int) was 0.0939 before and 0.0474 after correction.
The Ratio of minimum to maximum transmission is 0.8852.
The \l/2 correction factor is Not present.
;
_exptl_crystal_colour colourless
_exptl_crystal_colour_primary colourless
_exptl_crystal_density_diffrn 1.226
_exptl_crystal_description block
_exptl_crystal_F_000 404
_refine_diff_density_max 0.110
_refine_diff_density_min -0.114
_refine_diff_density_rms 0.024
_refine_ls_abs_structure_details
;
 Flack x determined using 2438 quotients [(I+)-(I-)]/[(I+)+(I-)]
 (Parsons, Flack and Wagner, Acta Cryst. B69 (2013) 249-259).
;
_refine_ls_abs_structure_Flack 0.11(8)
_refine_ls_extinction_method none
_refine_ls_goodness_of_fit_ref 1.049
_refine_ls_hydrogen_treatment constr
_refine_ls_matrix_type full
_refine_ls_number_parameters 511
_refine_ls_number_reflns 5509
_refine_ls_number_restraints 405
_refine_ls_restrained_S_all 1.012
_refine_ls_R_factor_all 0.0281
_refine_ls_R_factor_gt 0.0271
_refine_ls_shift/su_max 0.000
_refine_ls_shift/su_mean 0.000
_refine_ls_structure_factor_coef Fsqd
_refine_ls_weighting_details 'w=1/[\s^2^(Fo^2^)+(0.0255P)^2^+0.1081P] where P=(Fo^2^+2Fc^2^)/3'
_refine_ls_weighting_scheme calc
_refine_ls_wR_factor_gt 0.0667
_refine_ls_wR_factor_ref 0.0674
_reflns_Friedel_coverage 0.894
_reflns_Friedel_fraction_full 0.873
_reflns_Friedel_fraction_max 0.873
_reflns_number_gt 5357
_reflns_number_total 5509
_reflns_threshold_expression 'I > 2\s(I)'
_cod_data_source_file d1cc02861h2.cif
_cod_data_source_block 20210708_0m_a
_cod_depositor_comments 'Adding full bibliography for 7128658.cif.'
_cod_database_code 7128658
_shelx_shelxl_version_number 2018/3
_shelx_space_group_comment
;
The symmetry employed for this shelxl refinement is uniquely defined
by the following loop, which should always be used as a source of
symmetry information in preference to the above space-group names.
They are only intended as comments.
;
_olex2_refinement_description
;
1. Rigid body (RIGU) restrains
 All non-hydrogen atoms
 with sigma for 1-2 distances of 0.004 and sigma for 1-3 distances of 0.004
2.a Ternary CH refined with riding coordinates:
 C4(H4), C5(H5), C32(H32), C36(H36)
2.b Secondary CH2 refined with riding coordinates:
 C2(H2A,H2B), C34(H34A,H34B)
2.c Aromatic/amide H refined with riding coordinates:
 C6(H6), C8(H8), C9(H9), C11(H11), C10(H10), C16(H16), C15(H15), C19(H19),
 C18(H18), C17(H17), C26(H26), C27(H27), C28(H28), C29(H29), C31(H31), C42(H42),
  C43(H43), C44(H44), C45(H45), C46(H46)
2.d X=CH2 refined with riding coordinates:
 C21(H21A,H21B), C38(H38A,H38B)
2.e Idealised Me refined as rotating group:
 C1(H1A,H1B,H1C), C13(H13A,H13B,H13C), C23(H23A,H23B,H23C), C24(H24A,H24B,
 H24C), C35(H35A,H35B,H35C), C40(H40A,H40B,H40C)
;
_olex2_submission_special_instructions 'No special instructions were received'

loop_
_space_group_symop_operation_xyz
'x, y, z'

loop_
_atom_site_label
_atom_site_type_symbol
_atom_site_fract_x
_atom_site_fract_y
_atom_site_fract_z
_atom_site_U_iso_or_equiv
_atom_site_adp_type
_atom_site_occupancy
_atom_site_site_symmetry_order
_atom_site_calc_flag
_atom_site_refinement_flags_posn
_atom_site_refinement_flags_adp
_atom_site_refinement_flags_occupancy
_atom_site_disorder_assembly
_atom_site_disorder_group
O1 O -0.2106(3) 0.75433(17) 0.89468(9) 0.0342(4) Uani 1 1 d . . . . .
N1 N 0.1800(3) 0.9253(2) 0.79938(11) 0.0295(5) Uani 1 1 d . . . . .
C1 C -0.0762(5) 0.6488(3) 1.01351(16) 0.0470(7) Uani 1 1 d . . . . .
H1A H 0.079007 0.637742 0.991138 0.070 Uiso 1 1 calc R U . . .
H1B H -0.108088 0.575548 1.055073 0.070 Uiso 1 1 calc R U . . .
H1C H -0.088201 0.736936 1.032660 0.070 Uiso 1 1 calc R U . . .
O002 O 0.4183(3) 0.24604(17) 0.09031(9) 0.0341(4) Uani 1 1 d . . . . .
O2 O 0.0474(3) 0.62860(19) 0.83561(10) 0.0452(5) Uani 1 1 d . . . . .
C2 C -0.2453(5) 0.6432(3) 0.95527(15) 0.0389(6) Uani 1 1 d . . . . .
H2A H -0.229238 0.555480 0.934625 0.047 Uiso 1 1 calc R U . . .
H2B H -0.402519 0.648074 0.978684 0.047 Uiso 1 1 calc R U . . .
O3 O -0.2855(3) 0.5722(2) 0.59910(11) 0.0454(5) Uani 1 1 d . . . . .
C3 C -0.0574(4) 0.7334(3) 0.83866(14) 0.0307(6) Uani 1 1 d . . . . .
O004 O 0.2511(3) 0.4249(2) 0.38393(10) 0.0408(5) Uani 1 1 d . . . . .
O4 O 0.0763(3) 0.64023(18) 0.60236(10) 0.0350(4) Uani 1 1 d . . . . .
C4 C -0.0306(4) 0.8599(2) 0.78135(13) 0.0284(5) Uani 1 1 d . . . . .
H4 H -0.165158 0.921897 0.786345 0.034 Uiso 1 1 calc R U . . .
O005 O 0.6186(3) 0.36226(18) 0.37720(10) 0.0339(4) Uani 1 1 d . . . . .
C5 C -0.0041(4) 0.8205(2) 0.70104(13) 0.0256(5) Uani 1 1 d . . . . .
H5 H 0.142444 0.768307 0.697122 0.031 Uiso 1 1 calc R U . . .
O006 O 0.6756(3) 0.36704(19) 0.14169(11) 0.0422(5) Uani 1 1 d . . . . .
C6 C 0.1832(4) 1.0548(3) 0.79122(13) 0.0308(6) Uani 1 1 d . . . . .
H6 H 0.054921 1.103557 0.771443 0.037 Uiso 1 1 calc R U . . .
C7 C 0.3793(4) 1.1312(3) 0.81143(14) 0.0333(6) Uani 1 1 d . . . . .
N008 N 0.8006(3) 0.0740(2) 0.18187(11) 0.0285(5) Uani 1 1 d . . . . .
C8 C 0.5142(5) 1.0717(3) 0.86887(15) 0.0393(6) Uani 1 1 d . . . . .
H8 H 0.481353 0.981768 0.892419 0.047 Uiso 1 1 calc R U . . .
C9 C 0.6942(5) 1.1422(3) 0.89160(18) 0.0482(8) Uani 1 1 d . . . . .
H9 H 0.784767 1.101079 0.930624 0.058 Uiso 1 1 calc R U . . .
C11 C 0.6114(5) 1.3314(3) 0.80008(19) 0.0484(7) Uani 1 1 d . . . . .
H11 H 0.647983 1.420695 0.776317 0.058 Uiso 1 1 calc R U . . .
C10 C 0.7419(5) 1.2724(3) 0.85747(19) 0.0512(8) Uani 1 1 d . . . . .
H10 H 0.864557 1.321717 0.873343 0.061 Uiso 1 1 calc R U . . .
C12 C 0.4287(5) 1.2634(3) 0.77645(16) 0.0408(7) Uani 1 1 d . . . . .
C13 C 0.2916(6) 1.3312(3) 0.7135(2) 0.0608(9) Uani 1 1 d . . . . .
H13A H 0.374405 1.411402 0.687849 0.091 Uiso 1 1 calc R U . . .
H13B H 0.142160 1.359108 0.734191 0.091 Uiso 1 1 calc R U . . .
H13C H 0.269217 1.267052 0.677381 0.091 Uiso 1 1 calc R U . . .
C16 C -0.1386(5) 1.1553(3) 0.58175(16) 0.0394(6) Uani 1 1 d . . . . .
H16 H -0.258883 1.220563 0.578016 0.047 Uiso 1 1 calc R U . . .
C15 C -0.1598(4) 1.0409(3) 0.63476(15) 0.0328(6) Uani 1 1 d . . . . .
H15 H -0.296124 1.026946 0.666461 0.039 Uiso 1 1 calc R U . . .
C14 C 0.0166(4) 0.9460(2) 0.64210(13) 0.0271(5) Uani 1 1 d . . . . .
C19 C 0.2135(4) 0.9679(3) 0.59503(14) 0.0310(6) Uani 1 1 d . . . . .
H19 H 0.336405 0.904623 0.599909 0.037 Uiso 1 1 calc R U . . .
C18 C 0.2327(5) 1.0820(3) 0.54059(14) 0.0364(6) Uani 1 1 d . . . . .
H18 H 0.367300 1.095371 0.507976 0.044 Uiso 1 1 calc R U . . .
C17 C 0.0568(5) 1.1753(3) 0.53407(15) 0.0379(6) Uani 1 1 d . . . . .
H17 H 0.069595 1.253161 0.496982 0.045 Uiso 1 1 calc R U . . .
C20 C -0.1960(4) 0.7283(2) 0.68457(14) 0.0281(5) Uani 1 1 d . . . . .
C21 C -0.4044(4) 0.7208(3) 0.71817(16) 0.0361(6) Uani 1 1 d . . . . .
H21A H -0.514002 0.660340 0.703924 0.043 Uiso 1 1 calc R U . . .
H21B H -0.444343 0.775837 0.756532 0.043 Uiso 1 1 calc R U . . .
C22 C -0.1453(4) 0.6387(3) 0.62469(14) 0.0288(6) Uani 1 1 d . . . . .
C23 C 0.1427(5) 0.5553(3) 0.54516(16) 0.0431(7) Uani 1 1 d . . . . .
H23A H 0.077917 0.592454 0.497607 0.065 Uiso 1 1 calc R U . . .
H23B H 0.084895 0.462785 0.560894 0.065 Uiso 1 1 calc R U . . .
H23C H 0.310256 0.553110 0.538138 0.065 Uiso 1 1 calc R U . . .
C24 C 0.8931(5) -0.3270(3) 0.27604(18) 0.0516(8) Uani 1 1 d . . . . .
H24A H 0.752207 -0.355873 0.255802 0.077 Uiso 1 1 calc R U . . .
H24B H 0.855533 -0.260424 0.310751 0.077 Uiso 1 1 calc R U . . .
H24C H 0.967647 -0.406267 0.303056 0.077 Uiso 1 1 calc R U . . .
C25 C 1.0532(5) -0.2632(3) 0.21219(15) 0.0355(6) Uani 1 1 d . . . . .
C26 C 1.2482(5) -0.3334(3) 0.19034(16) 0.0411(7) Uani 1 1 d . . . . .
H26 H 1.277626 -0.421535 0.215811 0.049 Uiso 1 1 calc R U . . .
C27 C 1.3993(5) -0.2782(3) 0.13271(16) 0.0422(7) Uani 1 1 d . . . . .
H27 H 1.530192 -0.328611 0.118513 0.051 Uiso 1 1 calc R U . . .
C28 C 1.3611(5) -0.1499(3) 0.09553(16) 0.0417(7) Uani 1 1 d . . . . .
H28 H 1.465195 -0.111545 0.055754 0.050 Uiso 1 1 calc R U . . .
C29 C 1.1696(5) -0.0773(3) 0.11670(15) 0.0362(6) Uani 1 1 d . . . . .
H29 H 1.143959 0.011557 0.091565 0.043 Uiso 1 1 calc R U . . .
C30 C 1.0144(4) -0.1326(3) 0.17417(14) 0.0304(6) Uani 1 1 d . . . . .
C31 C 0.8068(4) -0.0553(3) 0.19317(14) 0.0298(6) Uani 1 1 d . . . . .
H31 H 0.673662 -0.103635 0.214504 0.036 Uiso 1 1 calc R U . . .
C32 C 0.5806(4) 0.1385(2) 0.19952(13) 0.0260(5) Uani 1 1 d . . . . .
H32 H 0.451084 0.075225 0.195289 0.031 Uiso 1 1 calc R U . . .
C33 C 0.5669(4) 0.2645(3) 0.14153(14) 0.0292(6) Uani 1 1 d . . . . .
C34 C 0.3868(5) 0.3601(3) 0.03203(15) 0.0416(7) Uani 1 1 d . . . . .
H34A H 0.529223 0.376963 -0.000607 0.050 Uiso 1 1 calc R U . . .
H34B H 0.348082 0.443532 0.055062 0.050 Uiso 1 1 calc R U . . .
C35 C 0.1959(6) 0.3240(3) -0.01306(17) 0.0485(7) Uani 1 1 d . . . . .
H35A H 0.174286 0.397399 -0.054329 0.073 Uiso 1 1 calc R U . . .
H35B H 0.054425 0.311551 0.019363 0.073 Uiso 1 1 calc R U . . .
H35C H 0.233506 0.239367 -0.033864 0.073 Uiso 1 1 calc R U . . .
C36 C 0.5765(4) 0.1792(2) 0.27974(13) 0.0257(5) Uani 1 1 d . . . . .
H36 H 0.720582 0.231023 0.283257 0.031 Uiso 1 1 calc R U . . .
C37 C 0.3766(4) 0.2721(2) 0.29676(14) 0.0264(5) Uani 1 1 d . . . . .
C38 C 0.1793(4) 0.2797(3) 0.26359(16) 0.0352(6) Uani 1 1 d . . . . .
H38A H 0.062379 0.339740 0.278365 0.042 Uiso 1 1 calc R U . . .
H38B H 0.154989 0.225153 0.225067 0.042 Uiso 1 1 calc R U . . .
C39 C 0.4028(4) 0.3605(2) 0.35663(14) 0.0270(5) Uani 1 1 d . . . . .
C40 C 0.6606(5) 0.4453(3) 0.43511(16) 0.0411(7) Uani 1 1 d . . . . .
H40A H 0.825322 0.446292 0.442570 0.062 Uiso 1 1 calc R U . . .
H40B H 0.577557 0.407668 0.482296 0.062 Uiso 1 1 calc R U . . .
H40C H 0.607671 0.538385 0.419828 0.062 Uiso 1 1 calc R U . . .
C41 C 0.5784(4) 0.0545(2) 0.33916(13) 0.0264(5) Uani 1 1 d . . . . .
C42 C 0.4002(4) -0.0397(3) 0.34748(14) 0.0313(6) Uani 1 1 d . . . . .
H42 H 0.275642 -0.025762 0.315691 0.038 Uiso 1 1 calc R U . . .
C43 C 0.4019(5) -0.1528(3) 0.40118(15) 0.0371(6) Uani 1 1 d . . . . .
H43 H 0.281074 -0.217349 0.405245 0.044 Uiso 1 1 calc R U . . .
C44 C 0.5792(5) -0.1727(3) 0.44914(15) 0.0370(6) Uani 1 1 d . . . . .
H44 H 0.578990 -0.249712 0.486814 0.044 Uiso 1 1 calc R U . . .
C45 C 0.7562(5) -0.0799(3) 0.44185(14) 0.0367(6) Uani 1 1 d . . . . .
H45 H 0.878622 -0.093251 0.474544 0.044 Uiso 1 1 calc R U . . .
C46 C 0.7567(4) 0.0328(3) 0.38714(14) 0.0302(6) Uani 1 1 d . . . . .
H46 H 0.879984 0.095818 0.382403 0.036 Uiso 1 1 calc R U . . .

loop_
_atom_site_aniso_label
_atom_site_aniso_U_11
_atom_site_aniso_U_22
_atom_site_aniso_U_33
_atom_site_aniso_U_23
_atom_site_aniso_U_13
_atom_site_aniso_U_12
O1 0.0400(10) 0.0316(10) 0.0290(9) 0.0000(8) 0.0062(7) 0.0011(8)
N1 0.0369(12) 0.0276(13) 0.0248(10) -0.0065(9) -0.0011(9) 0.0015(9)
C1 0.0599(19) 0.0448(18) 0.0344(15) 0.0009(13) -0.0007(13) 0.0001(14)
O002 0.0418(10) 0.0283(10) 0.0313(9) 0.0024(8) -0.0095(8) -0.0047(8)
O2 0.0623(12) 0.0320(11) 0.0381(11) 0.0016(9) 0.0072(9) 0.0143(10)
C2 0.0478(16) 0.0317(16) 0.0345(15) 0.0009(12) 0.0077(12) -0.0069(12)
O3 0.0356(10) 0.0495(13) 0.0544(12) -0.0165(10) -0.0077(9) -0.0099(9)
C3 0.0365(14) 0.0278(15) 0.0276(13) -0.0044(11) 0.0004(11) 0.0016(12)
O004 0.0327(10) 0.0457(12) 0.0457(11) -0.0143(9) 0.0009(8) 0.0104(9)
O4 0.0319(9) 0.0358(11) 0.0404(10) -0.0183(8) 0.0025(7) -0.0044(8)
C4 0.0312(13) 0.0254(13) 0.0278(13) -0.0026(11) 0.0022(10) 0.0039(10)
O005 0.0291(9) 0.0351(10) 0.0415(10) -0.0182(8) -0.0061(7) 0.0049(7)
C5 0.0247(12) 0.0247(13) 0.0278(13) -0.0047(10) -0.0027(10) 0.0026(10)
O006 0.0504(11) 0.0299(11) 0.0449(11) 0.0042(8) -0.0095(9) -0.0141(9)
C6 0.0383(14) 0.0289(16) 0.0254(13) -0.0048(11) -0.0009(11) 0.0023(11)
C7 0.0378(13) 0.0314(15) 0.0320(14) -0.0108(12) 0.0012(11) 0.0040(11)
N008 0.0338(11) 0.0275(12) 0.0249(10) -0.0064(9) -0.0014(8) -0.0001(9)
C8 0.0453(15) 0.0362(16) 0.0382(15) -0.0109(12) -0.0057(12) 0.0061(12)
C9 0.0474(17) 0.054(2) 0.0477(17) -0.0201(15) -0.0140(14) 0.0116(15)
C11 0.0474(17) 0.0387(17) 0.061(2) -0.0117(14) -0.0044(15) -0.0065(14)
C10 0.0428(16) 0.051(2) 0.066(2) -0.0268(17) -0.0111(15) -0.0010(14)
C12 0.0463(16) 0.0351(17) 0.0418(16) -0.0072(13) -0.0045(13) -0.0039(13)
C13 0.071(2) 0.045(2) 0.064(2) 0.0110(16) -0.0221(17) -0.0156(17)
C16 0.0459(16) 0.0299(15) 0.0423(16) -0.0020(12) -0.0089(13) 0.0062(12)
C15 0.0331(13) 0.0302(15) 0.0341(14) -0.0017(12) -0.0006(11) 0.0024(11)
C14 0.0288(13) 0.0276(14) 0.0261(13) -0.0067(10) -0.0035(10) -0.0032(10)
C19 0.0320(13) 0.0295(15) 0.0318(13) -0.0052(11) -0.0008(10) -0.0014(11)
C18 0.0412(15) 0.0376(16) 0.0296(14) -0.0047(12) 0.0056(11) -0.0083(13)
C17 0.0532(17) 0.0285(15) 0.0314(15) 0.0000(11) -0.0051(12) -0.0082(12)
C20 0.0267(12) 0.0234(13) 0.0331(13) 0.0008(11) -0.0034(10) 0.0030(10)
C21 0.0284(13) 0.0337(15) 0.0460(16) -0.0055(12) -0.0007(11) 0.0009(11)
C22 0.0278(12) 0.0261(14) 0.0321(13) 0.0001(11) -0.0049(10) -0.0034(11)
C23 0.0453(16) 0.0442(17) 0.0441(16) -0.0254(14) 0.0072(13) -0.0062(13)
C24 0.0552(18) 0.0429(19) 0.0507(19) 0.0096(15) 0.0095(14) 0.0116(15)
C25 0.0423(15) 0.0311(15) 0.0334(14) -0.0040(12) -0.0043(11) 0.0021(12)
C26 0.0448(16) 0.0358(16) 0.0432(16) -0.0078(13) -0.0032(13) 0.0075(13)
C27 0.0406(15) 0.0445(18) 0.0443(16) -0.0180(13) -0.0003(12) 0.0069(13)
C28 0.0390(15) 0.0465(18) 0.0405(16) -0.0121(13) 0.0042(12) -0.0053(13)
C29 0.0448(16) 0.0305(15) 0.0344(14) -0.0085(12) -0.0025(12) -0.0046(12)
C30 0.0356(13) 0.0287(14) 0.0293(13) -0.0109(11) -0.0049(11) -0.0016(11)
C31 0.0345(14) 0.0278(15) 0.0275(13) -0.0046(11) -0.0037(10) -0.0006(11)
C32 0.0285(12) 0.0225(13) 0.0267(12) -0.0016(10) -0.0037(10) -0.0034(10)
C33 0.0304(13) 0.0292(15) 0.0284(13) -0.0049(11) -0.0017(10) -0.0008(12)
C34 0.0541(17) 0.0350(16) 0.0336(15) 0.0061(12) -0.0095(12) 0.0016(13)
C35 0.0614(19) 0.0445(18) 0.0412(16) -0.0047(14) -0.0187(14) 0.0099(15)
C36 0.0216(12) 0.0252(13) 0.0304(13) -0.0046(10) -0.0017(9) -0.0026(10)
C37 0.0255(12) 0.0219(13) 0.0301(13) 0.0014(10) 0.0009(10) -0.0034(10)
C38 0.0269(13) 0.0328(15) 0.0466(16) -0.0075(12) -0.0036(11) -0.0022(11)
C39 0.0264(12) 0.0202(13) 0.0327(13) 0.0028(11) -0.0007(10) 0.0011(10)
C40 0.0423(15) 0.0422(17) 0.0438(16) -0.0214(13) -0.0089(12) 0.0063(13)
C41 0.0277(12) 0.0246(14) 0.0269(13) -0.0047(10) 0.0000(10) 0.0027(10)
C42 0.0307(13) 0.0337(15) 0.0290(13) -0.0021(11) -0.0027(10) -0.0020(11)
C43 0.0414(15) 0.0307(15) 0.0374(15) 0.0005(12) 0.0017(12) -0.0065(12)
C44 0.0519(16) 0.0297(15) 0.0278(14) 0.0005(11) 0.0003(12) 0.0074(12)
C45 0.0417(15) 0.0382(17) 0.0308(14) -0.0043(12) -0.0095(11) 0.0082(13)
C46 0.0307(13) 0.0314(14) 0.0296(13) -0.0074(11) -0.0034(10) 0.0005(11)

loop_
_atom_type_symbol
_atom_type_description
_atom_type_scat_dispersion_real
_atom_type_scat_dispersion_imag
_atom_type_scat_source
C C 0.0181 0.0091 'International Tables Vol C Tables 4.2.6.8 and 6.1.1.4'
H H 0.0000 0.0000 'International Tables Vol C Tables 4.2.6.8 and 6.1.1.4'
N N 0.0311 0.0180 'International Tables Vol C Tables 4.2.6.8 and 6.1.1.4'
O O 0.0492 0.0322 'International Tables Vol C Tables 4.2.6.8 and 6.1.1.4'

loop_
_geom_angle_atom_site_label_1
_geom_angle_atom_site_label_2
_geom_angle_atom_site_label_3
_geom_angle
_geom_angle_site_symmetry_1
_geom_angle_site_symmetry_3
_geom_angle_publ_flag
C3 O1 C2 116.45(19) . . ?
C6 N1 C4 117.2(2) . . ?
H1A C1 H1B 109.5 . . ?
H1A C1 H1C 109.5 . . ?
H1B C1 H1C 109.5 . . ?
C2 C1 H1A 109.5 . . ?
C2 C1 H1B 109.5 . . ?
C2 C1 H1C 109.5 . . ?
C33 O002 C34 116.3(2) . . ?
O1 C2 C1 111.0(2) . . ?
O1 C2 H2A 109.4 . . ?
O1 C2 H2B 109.4 . . ?
C1 C2 H2A 109.4 . . ?
C1 C2 H2B 109.4 . . ?
H2A C2 H2B 108.0 . . ?
O1 C3 C4 110.7(2) . . ?
O2 C3 O1 124.2(2) . . ?
O2 C3 C4 125.1(2) . . ?
C22 O4 C23 115.9(2) . . ?
N1 C4 C3 105.06(19) . . ?
N1 C4 H4 110.4 . . ?
N1 C4 C5 110.12(18) . . ?
C3 C4 H4 110.4 . . ?
C3 C4 C5 110.2(2) . . ?
C5 C4 H4 110.4 . . ?
C39 O005 C40 116.06(19) . . ?
C4 C5 H5 107.3 . . ?
C14 C5 C4 111.36(19) . . ?
C14 C5 H5 107.3 . . ?
C20 C5 C4 112.54(19) . . ?
C20 C5 H5 107.3 . . ?
C20 C5 C14 110.85(18) . . ?
N1 C6 H6 119.0 . . ?
N1 C6 C7 122.0(2) . . ?
C7 C6 H6 119.0 . . ?
C8 C7 C6 118.9(2) . . ?
C12 C7 C6 121.5(2) . . ?
C12 C7 C8 119.6(3) . . ?
C31 N008 C32 116.7(2) . . ?
C7 C8 H8 119.7 . . ?
C9 C8 C7 120.7(3) . . ?
C9 C8 H8 119.7 . . ?
C8 C9 H9 120.2 . . ?
C10 C9 C8 119.7(3) . . ?
C10 C9 H9 120.2 . . ?
C10 C11 H11 119.2 . . ?
C10 C11 C12 121.5(3) . . ?
C12 C11 H11 119.2 . . ?
C9 C10 C11 120.1(3) . . ?
C9 C10 H10 120.0 . . ?
C11 C10 H10 120.0 . . ?
C7 C12 C13 121.7(3) . . ?
C11 C12 C7 118.4(3) . . ?
C11 C12 C13 119.8(3) . . ?
C12 C13 H13A 109.5 . . ?
C12 C13 H13B 109.5 . . ?
C12 C13 H13C 109.5 . . ?
H13A C13 H13B 109.5 . . ?
H13A C13 H13C 109.5 . . ?
H13B C13 H13C 109.5 . . ?
C15 C16 H16 119.8 . . ?
C15 C16 C17 120.3(3) . . ?
C17 C16 H16 119.8 . . ?
C16 C15 H15 119.7 . . ?
C16 C15 C14 120.6(2) . . ?
C14 C15 H15 119.7 . . ?
C15 C14 C5 120.9(2) . . ?
C19 C14 C5 120.3(2) . . ?
C19 C14 C15 118.8(2) . . ?
C14 C19 H19 119.7 . . ?
C14 C19 C18 120.6(2) . . ?
C18 C19 H19 119.7 . . ?
C19 C18 H18 120.0 . . ?
C17 C18 C19 120.0(2) . . ?
C17 C18 H18 120.0 . . ?
C16 C17 H17 120.1 . . ?
C18 C17 C16 119.7(3) . . ?
C18 C17 H17 120.1 . . ?
C21 C20 C5 125.8(2) . . ?
C21 C20 C22 117.0(2) . . ?
C22 C20 C5 117.12(19) . . ?
C20 C21 H21A 120.0 . . ?
C20 C21 H21B 120.0 . . ?
H21A C21 H21B 120.0 . . ?
O3 C22 O4 123.2(2) . . ?
O3 C22 C20 125.0(2) . . ?
O4 C22 C20 111.8(2) . . ?
O4 C23 H23A 109.5 . . ?
O4 C23 H23B 109.5 . . ?
O4 C23 H23C 109.5 . . ?
H23A C23 H23B 109.5 . . ?
H23A C23 H23C 109.5 . . ?
H23B C23 H23C 109.5 . . ?
H24A C24 H24B 109.5 . . ?
H24A C24 H24C 109.5 . . ?
H24B C24 H24C 109.5 . . ?
C25 C24 H24A 109.5 . . ?
C25 C24 H24B 109.5 . . ?
C25 C24 H24C 109.5 . . ?
C26 C25 C24 119.8(2) . . ?
C26 C25 C30 118.2(2) . . ?
C30 C25 C24 122.0(2) . . ?
C25 C26 H26 119.2 . . ?
C27 C26 C25 121.5(3) . . ?
C27 C26 H26 119.2 . . ?
C26 C27 H27 119.9 . . ?
C26 C27 C28 120.2(3) . . ?
C28 C27 H27 119.9 . . ?
C27 C28 H28 120.3 . . ?
C27 C28 C29 119.4(3) . . ?
C29 C28 H28 120.3 . . ?
C28 C29 H29 119.5 . . ?
C28 C29 C30 120.9(3) . . ?
C30 C29 H29 119.5 . . ?
C25 C30 C31 120.6(2) . . ?
C29 C30 C25 119.7(2) . . ?
C29 C30 C31 119.7(2) . . ?
N008 C31 C30 122.0(2) . . ?
N008 C31 H31 119.0 . . ?
C30 C31 H31 119.0 . . ?
N008 C32 H32 110.4 . . ?
N008 C32 C33 105.65(18) . . ?
N008 C32 C36 109.71(18) . . ?
C33 C32 H32 110.4 . . ?
C33 C32 C36 110.31(19) . . ?
C36 C32 H32 110.4 . . ?
O002 C33 C32 110.8(2) . . ?
O006 C33 O002 124.5(2) . . ?
O006 C33 C32 124.7(2) . . ?
O002 C34 H34A 110.2 . . ?
O002 C34 H34B 110.2 . . ?
O002 C34 C35 107.3(2) . . ?
H34A C34 H34B 108.5 . . ?
C35 C34 H34A 110.2 . . ?
C35 C34 H34B 110.2 . . ?
C34 C35 H35A 109.5 . . ?
C34 C35 H35B 109.5 . . ?
C34 C35 H35C 109.5 . . ?
H35A C35 H35B 109.5 . . ?
H35A C35 H35C 109.5 . . ?
H35B C35 H35C 109.5 . . ?
C32 C36 H36 107.2 . . ?
C37 C36 C32 113.10(19) . . ?
C37 C36 H36 107.2 . . ?
C37 C36 C41 110.45(19) . . ?
C41 C36 C32 111.37(19) . . ?
C41 C36 H36 107.2 . . ?
C38 C37 C36 125.6(2) . . ?
C38 C37 C39 117.1(2) . . ?
C39 C37 C36 117.29(19) . . ?
C37 C38 H38A 120.0 . . ?
C37 C38 H38B 120.0 . . ?
H38A C38 H38B 120.0 . . ?
O004 C39 O005 122.7(2) . . ?
O004 C39 C37 125.3(2) . . ?
O005 C39 C37 112.07(19) . . ?
O005 C40 H40A 109.5 . . ?
O005 C40 H40B 109.5 . . ?
O005 C40 H40C 109.5 . . ?
H40A C40 H40B 109.5 . . ?
H40A C40 H40C 109.5 . . ?
H40B C40 H40C 109.5 . . ?
C42 C41 C36 120.9(2) . . ?
C46 C41 C36 120.7(2) . . ?
C46 C41 C42 118.4(2) . . ?
C41 C42 H42 119.5 . . ?
C43 C42 C41 121.0(2) . . ?
C43 C42 H42 119.5 . . ?
C42 C43 H43 119.9 . . ?
C42 C43 C44 120.2(2) . . ?
C44 C43 H43 119.9 . . ?
C43 C44 H44 120.3 . . ?
C45 C44 C43 119.5(2) . . ?
C45 C44 H44 120.3 . . ?
C44 C45 H45 119.8 . . ?
C44 C45 C46 120.4(2) . . ?
C46 C45 H45 119.8 . . ?
C41 C46 H46 119.7 . . ?
C45 C46 C41 120.6(2) . . ?
C45 C46 H46 119.7 . . ?

loop_
_geom_bond_atom_site_label_1
_geom_bond_atom_site_label_2
_geom_bond_distance
_geom_bond_site_symmetry_2
_geom_bond_publ_flag
O1 C2 1.448(3) . ?
O1 C3 1.340(3) . ?
N1 C4 1.469(3) . ?
N1 C6 1.272(3) . ?
C1 H1A 0.9800 . ?
C1 H1B 0.9800 . ?
C1 H1C 0.9800 . ?
C1 C2 1.488(4) . ?
O002 C33 1.333(3) . ?
O002 C34 1.454(3) . ?
O2 C3 1.206(3) . ?
C2 H2A 0.9900 . ?
C2 H2B 0.9900 . ?
O3 C22 1.206(3) . ?
C3 C4 1.516(4) . ?
O004 C39 1.205(3) . ?
O4 C22 1.331(3) . ?
O4 C23 1.443(3) . ?
C4 H4 1.0000 . ?
C4 C5 1.540(3) . ?
O005 C39 1.336(3) . ?
O005 C40 1.441(3) . ?
C5 H5 1.0000 . ?
C5 C14 1.523(3) . ?
C5 C20 1.520(3) . ?
O006 C33 1.204(3) . ?
C6 H6 0.9500 . ?
C6 C7 1.469(4) . ?
C7 C8 1.401(4) . ?
C7 C12 1.401(4) . ?
N008 C31 1.272(3) . ?
N008 C32 1.466(3) . ?
C8 H8 0.9500 . ?
C8 C9 1.380(4) . ?
C9 H9 0.9500 . ?
C9 C10 1.376(5) . ?
C11 H11 0.9500 . ?
C11 C10 1.383(5) . ?
C11 C12 1.385(4) . ?
C10 H10 0.9500 . ?
C12 C13 1.507(4) . ?
C13 H13A 0.9800 . ?
C13 H13B 0.9800 . ?
C13 H13C 0.9800 . ?
C16 H16 0.9500 . ?
C16 C15 1.382(4) . ?
C16 C17 1.383(4) . ?
C15 H15 0.9500 . ?
C15 C14 1.389(4) . ?
C14 C19 1.385(4) . ?
C19 H19 0.9500 . ?
C19 C18 1.393(4) . ?
C18 H18 0.9500 . ?
C18 C17 1.376(4) . ?
C17 H17 0.9500 . ?
C20 C21 1.323(4) . ?
C20 C22 1.496(4) . ?
C21 H21A 0.9500 . ?
C21 H21B 0.9500 . ?
C23 H23A 0.9800 . ?
C23 H23B 0.9800 . ?
C23 H23C 0.9800 . ?
C24 H24A 0.9800 . ?
C24 H24B 0.9800 . ?
C24 H24C 0.9800 . ?
C24 C25 1.508(4) . ?
C25 C26 1.392(4) . ?
C25 C30 1.404(4) . ?
C26 H26 0.9500 . ?
C26 C27 1.376(4) . ?
C27 H27 0.9500 . ?
C27 C28 1.379(4) . ?
C28 H28 0.9500 . ?
C28 C29 1.385(4) . ?
C29 H29 0.9500 . ?
C29 C30 1.389(4) . ?
C30 C31 1.475(4) . ?
C31 H31 0.9500 . ?
C32 H32 1.0000 . ?
C32 C33 1.521(3) . ?
C32 C36 1.544(3) . ?
C34 H34A 0.9900 . ?
C34 H34B 0.9900 . ?
C34 C35 1.490(4) . ?
C35 H35A 0.9800 . ?
C35 H35B 0.9800 . ?
C35 H35C 0.9800 . ?
C36 H36 1.0000 . ?
C36 C37 1.522(3) . ?
C36 C41 1.522(3) . ?
C37 C38 1.326(4) . ?
C37 C39 1.488(3) . ?
C38 H38A 0.9500 . ?
C38 H38B 0.9500 . ?
C40 H40A 0.9800 . ?
C40 H40B 0.9800 . ?
C40 H40C 0.9800 . ?
C41 C42 1.393(4) . ?
C41 C46 1.389(3) . ?
C42 H42 0.9500 . ?
C42 C43 1.379(4) . ?
C43 H43 0.9500 . ?
C43 C44 1.383(4) . ?
C44 H44 0.9500 . ?
C44 C45 1.380(4) . ?
C45 H45 0.9500 . ?
C45 C46 1.386(4) . ?
C46 H46 0.9500 . ?

loop_
_geom_torsion_atom_site_label_1
_geom_torsion_atom_site_label_2
_geom_torsion_atom_site_label_3
_geom_torsion_atom_site_label_4
_geom_torsion
_geom_torsion_site_symmetry_1
_geom_torsion_site_symmetry_2
_geom_torsion_site_symmetry_3
_geom_torsion_site_symmetry_4
_geom_torsion_publ_flag
O1 C3 C4 N1 100.1(2) . . . . ?
O1 C3 C4 C5 -141.3(2) . . . . ?
N1 C4 C5 C14 -66.1(2) . . . . ?
N1 C4 C5 C20 168.74(18) . . . . ?
N1 C6 C7 C8 -28.7(4) . . . . ?
N1 C6 C7 C12 153.6(2) . . . . ?
O2 C3 C4 N1 -78.5(3) . . . . ?
O2 C3 C4 C5 40.1(3) . . . . ?
C2 O1 C3 O2 1.3(4) . . . . ?
C2 O1 C3 C4 -177.3(2) . . . . ?
C3 O1 C2 C1 86.5(3) . . . . ?
C3 C4 C5 C14 178.45(19) . . . . ?
C3 C4 C5 C20 53.3(2) . . . . ?
C4 N1 C6 C7 176.6(2) . . . . ?
C4 C5 C14 C15 -61.6(3) . . . . ?
C4 C5 C14 C19 118.0(2) . . . . ?
C4 C5 C20 C21 24.9(3) . . . . ?
C4 C5 C20 C22 -155.4(2) . . . . ?
C5 C14 C19 C18 179.5(2) . . . . ?
C5 C20 C22 O3 -170.9(2) . . . . ?
C5 C20 C22 O4 9.2(3) . . . . ?
C6 N1 C4 C3 -143.7(2) . . . . ?
C6 N1 C4 C5 97.6(2) . . . . ?
C6 C7 C8 C9 -177.4(2) . . . . ?
C6 C7 C12 C11 177.8(3) . . . . ?
C6 C7 C12 C13 -3.4(4) . . . . ?
C7 C8 C9 C10 0.0(4) . . . . ?
N008 C32 C33 O002 106.1(2) . . . . ?
N008 C32 C33 O006 -73.8(3) . . . . ?
N008 C32 C36 C37 168.17(19) . . . . ?
N008 C32 C36 C41 -66.8(2) . . . . ?
C8 C7 C12 C11 0.1(4) . . . . ?
C8 C7 C12 C13 178.9(3) . . . . ?
C8 C9 C10 C11 -0.7(5) . . . . ?
C10 C11 C12 C7 -0.9(4) . . . . ?
C10 C11 C12 C13 -179.7(3) . . . . ?
C12 C7 C8 C9 0.4(4) . . . . ?
C12 C11 C10 C9 1.2(5) . . . . ?
C16 C15 C14 C5 179.2(2) . . . . ?
C16 C15 C14 C19 -0.3(4) . . . . ?
C15 C16 C17 C18 -1.3(4) . . . . ?
C15 C14 C19 C18 -0.9(4) . . . . ?
C14 C5 C20 C21 -100.5(3) . . . . ?
C14 C5 C20 C22 79.1(2) . . . . ?
C14 C19 C18 C17 1.1(4) . . . . ?
C19 C18 C17 C16 0.0(4) . . . . ?
C17 C16 C15 C14 1.5(4) . . . . ?
C20 C5 C14 C15 64.5(3) . . . . ?
C20 C5 C14 C19 -115.9(2) . . . . ?
C21 C20 C22 O3 8.7(4) . . . . ?
C21 C20 C22 O4 -171.2(2) . . . . ?
C23 O4 C22 O3 -0.6(4) . . . . ?
C23 O4 C22 C20 179.3(2) . . . . ?
C24 C25 C26 C27 -179.5(3) . . . . ?
C24 C25 C30 C29 178.7(3) . . . . ?
C24 C25 C30 C31 -3.1(4) . . . . ?
C25 C26 C27 C28 0.7(4) . . . . ?
C25 C30 C31 N008 154.3(2) . . . . ?
C26 C25 C30 C29 -0.2(4) . . . . ?
C26 C25 C30 C31 177.9(2) . . . . ?
C26 C27 C28 C29 0.0(4) . . . . ?
C27 C28 C29 C30 -0.8(4) . . . . ?
C28 C29 C30 C25 0.9(4) . . . . ?
C28 C29 C30 C31 -177.3(2) . . . . ?
C29 C30 C31 N008 -27.5(4) . . . . ?
C30 C25 C26 C27 -0.6(4) . . . . ?
C31 N008 C32 C33 -145.6(2) . . . . ?
C31 N008 C32 C36 95.5(2) . . . . ?
C32 N008 C31 C30 176.9(2) . . . . ?
C32 C36 C37 C38 24.9(3) . . . . ?
C32 C36 C37 C39 -156.2(2) . . . . ?
C32 C36 C41 C42 -62.0(3) . . . . ?
C32 C36 C41 C46 118.8(2) . . . . ?
C33 O002 C34 C35 -173.4(2) . . . . ?
C33 C32 C36 C37 52.2(3) . . . . ?
C33 C32 C36 C41 177.25(19) . . . . ?
C34 O002 C33 O006 -0.9(4) . . . . ?
C34 O002 C33 C32 179.2(2) . . . . ?
C36 C32 C33 O002 -135.4(2) . . . . ?
C36 C32 C33 O006 44.7(3) . . . . ?
C36 C37 C39 O004 -169.1(2) . . . . ?
C36 C37 C39 O005 11.5(3) . . . . ?
C36 C41 C42 C43 179.9(2) . . . . ?
C36 C41 C46 C45 179.1(2) . . . . ?
C37 C36 C41 C42 64.5(3) . . . . ?
C37 C36 C41 C46 -114.6(2) . . . . ?
C38 C37 C39 O004 10.0(4) . . . . ?
C38 C37 C39 O005 -169.5(2) . . . . ?
C40 O005 C39 O004 0.6(3) . . . . ?
C40 O005 C39 C37 -180.0(2) . . . . ?
C41 C36 C37 C38 -100.7(3) . . . . ?
C41 C36 C37 C39 78.3(3) . . . . ?
C41 C42 C43 C44 1.6(4) . . . . ?
C42 C41 C46 C45 0.0(3) . . . . ?
C42 C43 C44 C45 -1.2(4) . . . . ?
C43 C44 C45 C46 0.2(4) . . . . ?
C44 C45 C46 C41 0.4(4) . . . . ?
C46 C41 C42 C43 -1.0(4) . . . . ?
